data_1549624
loop_
_publ_author_name
'Fang, Yan'
'Li, Jie'
'Han, Pei-Pei'
'Han, Qiu-Xia'
'Li, Ming-Xue'

_publ_section_title
;
 Less toxic zinc(ii), diorganotin(iv), gallium(iii) and cadmium(ii)
 complexes derived from 2-benzoylpyridine
 <i>N</i>,<i>N</i>-dimethylthiosemicarbazone: synthesis, crystal
 structures, cytotoxicity and investigations of mechanisms of action.
;
_journal_issue 5
_journal_name_full 'Toxicology research'
_journal_page_first 987
_journal_page_last 993
_journal_paper_doi 10.1039/c8tx00127h
_journal_volume 7
_journal_year 2018
_chemical_formula_sum 'C30 H30 Cl0 N8 O0 S2 Zn'
_chemical_formula_weight 632.11
_space_group_IT_number 14
_space_group_name_Hall '-P 2ybc'
_space_group_name_H-M_alt 'P 1 21/c 1'
_symmetry_cell_setting monoclinic
_symmetry_space_group_name_Hall '-P 2ybc'
_symmetry_space_group_name_H-M 'P 1 21/c 1'
_atom_sites_solution_hydrogens geom
_atom_sites_solution_primary direct
_atom_sites_solution_secondary difmap
_audit_creation_method SHELXL-97
_audit_update_record
;
2018-05-15 deposited with the CCDC.
2018-06-28 downloaded from the CCDC.
;
_cell_angle_alpha 90.00
_cell_angle_beta 97.571(3)
_cell_angle_gamma 90.00
_cell_formula_units_Z 4
_cell_length_a 16.408(3)
_cell_length_b 8.6188(15)
_cell_length_c 21.365(4)
_cell_measurement_reflns_used 1529
_cell_measurement_temperature 296(2)
_cell_measurement_theta_max 28.37
_cell_measurement_theta_min 1.92
_cell_volume 2995.0(9)
_computing_cell_refinement 'Bruker SMART'
_computing_data_collection 'Bruker SMART'
_computing_data_reduction 'Bruker SAINT'
_computing_molecular_graphics 'Bruker SHELXTL'
_computing_publication_material 'Bruker SHELXTL'
_computing_structure_refinement 'Bruker SHELXTL'
_computing_structure_solution 'Bruker SHELXTL'
_diffrn_ambient_temperature 296(2)
_diffrn_measured_fraction_theta_full 0.998
_diffrn_measured_fraction_theta_max 0.998
_diffrn_measurement_device_type 'CCD area detector'
_diffrn_measurement_method 'phi and omega scans'
_diffrn_radiation_monochromator graphite
_diffrn_radiation_source 'fine-focus sealed tube'
_diffrn_radiation_type MoK\a
_diffrn_radiation_wavelength 0.71073
_diffrn_reflns_av_R_equivalents 0.0190
_diffrn_reflns_av_sigmaI/netI 0.0231
_diffrn_reflns_limit_h_max 16
_diffrn_reflns_limit_h_min -19
_diffrn_reflns_limit_k_max 10
_diffrn_reflns_limit_k_min -10
_diffrn_reflns_limit_l_max 25
_diffrn_reflns_limit_l_min -24
_diffrn_reflns_number 14727
_diffrn_reflns_theta_full 25.00
_diffrn_reflns_theta_max 25.00
_diffrn_reflns_theta_min 1.92
_exptl_absorpt_coefficient_mu 0.994
_exptl_absorpt_correction_T_max 0.8036
_exptl_absorpt_correction_T_min 0.6362
_exptl_absorpt_correction_type none
_exptl_crystal_colour red
_exptl_crystal_density_diffrn 1.402
_exptl_crystal_density_method 'not measured'
_exptl_crystal_description block
_exptl_crystal_F_000 1312
_exptl_crystal_size_max 0.50
_exptl_crystal_size_mid 0.41
_exptl_crystal_size_min 0.23
_refine_diff_density_max 0.521
_refine_diff_density_min -0.251
_refine_diff_density_rms 0.048
_refine_ls_extinction_method none
_refine_ls_goodness_of_fit_ref 0.956
_refine_ls_hydrogen_treatment none
_refine_ls_matrix_type full
_refine_ls_number_parameters 370
_refine_ls_number_reflns 5264
_refine_ls_number_restraints 0
_refine_ls_restrained_S_all 0.956
_refine_ls_R_factor_all 0.0474
_refine_ls_R_factor_gt 0.0353
_refine_ls_shift/su_max 0.000
_refine_ls_shift/su_mean 0.000
_refine_ls_structure_factor_coef Fsqd
_refine_ls_weighting_details 'calc w=1/[\s^2^(Fo^2^)+(0.1000P)^2^+0.0000P] where P=(Fo^2^+2Fc^2^)/3'
_refine_ls_weighting_scheme calc
_refine_ls_wR_factor_gt 0.1161
_refine_ls_wR_factor_ref 0.1243
_reflns_number_gt 4243
_reflns_number_total 5264
_reflns_threshold_expression >2sigma(I)
_cod_data_source_file c8tx00127h2.cif
_cod_data_source_block 1
_cod_depositor_comments
;
The following automatic conversions were performed:

'_symmetry_cell_setting' value 'Monoclinic' changed to 'monoclinic'
according to
/home/data/users/saulius/crontab/automatic-downloads/rss-feeds/RSC/lib/dictionaries/cif_core.dic
dictionary named 'cif_core.dic' version 2.4.2 from 2011-04-26.

Automatic conversion script
Id: cif_fix_values 4973 2017-02-22 13:04:09Z antanas 

 Adding full bibliography for 1549624--1549627.cif.
;
_cod_original_sg_symbol_H-M 'P2(1)/c  '
_cod_database_code 1549624

loop_
_symmetry_equiv_pos_as_xyz
'x, y, z'
'-x, y+1/2, -z+1/2'
'-x, -y, -z'
'x, -y-1/2, z-1/2'

loop_
_atom_site_label
_atom_site_type_symbol
_atom_site_fract_x
_atom_site_fract_y
_atom_site_fract_z
_atom_site_U_iso_or_equiv
_atom_site_adp_type
_atom_site_occupancy
_atom_site_symmetry_multiplicity
_atom_site_calc_flag
_atom_site_refinement_flags
Zn1 Zn 0.238390(15) 0.62189(3) 0.101579(13) 0.04745(14) Uani 1 1 d .
S1 S 0.24546(4) 0.35960(8) 0.14406(4) 0.0585(2) Uani 1 1 d .
S2 S 0.17369(5) 0.58369(10) -0.00669(3) 0.0650(2) Uani 1 1 d .
N1 N 0.38680(13) 0.2267(3) 0.18956(11) 0.0590(6) Uani 1 1 d .
N2 N 0.40480(11) 0.4567(2) 0.14340(9) 0.0485(5) Uani 1 1 d .
N3 N 0.36879(11) 0.5854(2) 0.11436(9) 0.0446(5) Uani 1 1 d .
N4 N 0.29334(12) 0.8406(2) 0.07258(10) 0.0495(5) Uani 1 1 d .
N5 N 0.02086(13) 0.6799(3) -0.04479(10) 0.0608(6) Uani 1 1 d .
N6 N 0.06069(12) 0.7274(3) 0.05741(9) 0.0514(5) Uani 1 1 d .
N7 N 0.12108(11) 0.7242(2) 0.10670(9) 0.0451(5) Uani 1 1 d .
N8 N 0.24190(11) 0.7100(2) 0.20081(9) 0.0457(5) Uani 1 1 d .
C1 C 0.3410(2) 0.0957(3) 0.20975(16) 0.0762(9) Uani 1 1 d .
H1A H 0.2831 0.1160 0.2004 0.114 Uiso 1 1 calc R
H1B H 0.3551 0.0806 0.2544 0.114 Uiso 1 1 calc R
H1C H 0.3544 0.0040 0.1878 0.114 Uiso 1 1 calc R
C2 C 0.47595(18) 0.2134(4) 0.19985(16) 0.0777(9) Uani 1 1 d .
H2B H 0.5000 0.3055 0.1849 0.117 Uiso 1 1 calc R
H2C H 0.4926 0.1250 0.1773 0.117 Uiso 1 1 calc R
H2D H 0.4941 0.2009 0.2441 0.117 Uiso 1 1 calc R
C3 C 0.35088(15) 0.3506(3) 0.15900(12) 0.0472(6) Uani 1 1 d .
C4 C 0.41648(14) 0.6937(3) 0.09893(11) 0.0444(5) Uani 1 1 d .
C5 C 0.50780(14) 0.6827(3) 0.10621(11) 0.0477(6) Uani 1 1 d .
C6 C 0.55621(17) 0.7936(4) 0.13893(15) 0.0679(8) Uani 1 1 d .
H6B H 0.5319 0.8735 0.1591 0.081 Uiso 1 1 calc R
C7 C 0.64056(19) 0.7875(5) 0.14209(18) 0.0885(11) Uani 1 1 d .
H7A H 0.6726 0.8634 0.1644 0.106 Uiso 1 1 calc R
C8 C 0.67750(18) 0.6718(5) 0.11305(18) 0.0861(11) Uani 1 1 d .
H8A H 0.7345 0.6686 0.1153 0.103 Uiso 1 1 calc R
C9 C 0.63057(18) 0.5609(4) 0.08078(15) 0.0714(9) Uani 1 1 d .
H9A H 0.6557 0.4822 0.0605 0.086 Uiso 1 1 calc R
C10 C 0.54566(15) 0.5636(3) 0.07776(12) 0.0553(6) Uani 1 1 d .
H10A H 0.5142 0.4852 0.0566 0.066 Uiso 1 1 calc R
C11 C 0.37485(14) 0.8351(3) 0.07178(11) 0.0478(6) Uani 1 1 d .
C12 C 0.41537(17) 0.9558(4) 0.04683(14) 0.0683(8) Uani 1 1 d .
H12A H 0.4718 0.9505 0.0461 0.082 Uiso 1 1 calc R
C13 C 0.3714(2) 1.0854(4) 0.02281(16) 0.0756(9) Uani 1 1 d .
H13A H 0.3981 1.1683 0.0065 0.091 Uiso 1 1 calc R
C14 C 0.28853(19) 1.0890(4) 0.02358(16) 0.0714(9) Uani 1 1 d .
H14A H 0.2576 1.1742 0.0079 0.086 Uiso 1 1 calc R
C15 C 0.25191(17) 0.9640(3) 0.04805(13) 0.0620(7) Uani 1 1 d .
H15A H 0.1951 0.9654 0.0475 0.074 Uiso 1 1 calc R
C16 C 0.0258(2) 0.6094(4) -0.10538(14) 0.0817(10) Uani 1 1 d .
H16A H 0.0786 0.5613 -0.1051 0.123 Uiso 1 1 calc R
H16B H 0.0186 0.6875 -0.1377 0.123 Uiso 1 1 calc R
H16C H -0.0166 0.5324 -0.1137 0.123 Uiso 1 1 calc R
C17 C -0.05564(17) 0.7589(4) -0.03636(14) 0.0784(9) Uani 1 1 d .
H17A H -0.0515 0.8006 0.0056 0.118 Uiso 1 1 calc R
H17B H -0.1004 0.6863 -0.0426 0.118 Uiso 1 1 calc R
H17C H -0.0654 0.8416 -0.0665 0.118 Uiso 1 1 calc R
C18 C 0.08121(15) 0.6680(3) 0.00403(11) 0.0512(6) Uani 1 1 d .
C19 C 0.10285(13) 0.7698(3) 0.16114(11) 0.0441(5) Uani 1 1 d .
C20 C 0.01836(14) 0.8147(3) 0.17275(12) 0.0491(6) Uani 1 1 d .
C21 C -0.02540(18) 0.9294(4) 0.13790(15) 0.0670(8) Uani 1 1 d .
H21A H -0.0026 0.9787 0.1056 0.080 Uiso 1 1 calc R
C22 C -0.1031(2) 0.9716(4) 0.15061(19) 0.0864(10) Uani 1 1 d .
H22A H -0.1323 1.0494 0.1273 0.104 Uiso 1 1 calc R
C23 C -0.1367(2) 0.8968(5) 0.1983(2) 0.0910(13) Uani 1 1 d .
H23A H -0.1884 0.9258 0.2076 0.109 Uiso 1 1 calc R
C24 C -0.09500(18) 0.7812(5) 0.23186(17) 0.0808(10) Uani 1 1 d .
H24A H -0.1185 0.7303 0.2635 0.097 Uiso 1 1 calc R
C25 C -0.01754(15) 0.7393(4) 0.21895(13) 0.0613(7) Uani 1 1 d .
H25A H 0.0106 0.6594 0.2417 0.074 Uiso 1 1 calc R
C26 C 0.17070(13) 0.7717(3) 0.21301(10) 0.0426(5) Uani 1 1 d .
C27 C 0.16342(15) 0.8325(3) 0.27199(12) 0.0537(6) Uani 1 1 d .
H27A H 0.1146 0.8795 0.2795 0.064 Uiso 1 1 calc R
C28 C 0.22859(16) 0.8230(4) 0.31942(12) 0.0612(7) Uani 1 1 d .
H28A H 0.2241 0.8622 0.3594 0.073 Uiso 1 1 calc R
C29 C 0.30007(17) 0.7552(4) 0.30697(13) 0.0633(7) Uani 1 1 d .
H29A H 0.3448 0.7457 0.3384 0.076 Uiso 1 1 calc R
C30 C 0.30417(15) 0.7017(3) 0.24713(12) 0.0547(6) Uani 1 1 d .
H30A H 0.3531 0.6573 0.2385 0.066 Uiso 1 1 calc R

loop_
_atom_site_aniso_label
_atom_site_aniso_U_11
_atom_site_aniso_U_22
_atom_site_aniso_U_33
_atom_site_aniso_U_23
_atom_site_aniso_U_13
_atom_site_aniso_U_12
Zn1 0.03355(19) 0.0601(2) 0.0499(2) -0.00113(12) 0.00997(13) 0.00152(12)
S1 0.0424(4) 0.0558(4) 0.0784(5) 0.0003(3) 0.0127(3) -0.0073(3)
S2 0.0586(4) 0.0915(5) 0.0466(4) -0.0107(3) 0.0136(3) 0.0036(4)
N1 0.0543(13) 0.0498(13) 0.0729(15) 0.0116(11) 0.0086(11) -0.0025(10)
N2 0.0405(10) 0.0500(12) 0.0557(12) 0.0083(9) 0.0092(9) 0.0028(9)
N3 0.0370(10) 0.0485(11) 0.0499(11) 0.0050(9) 0.0115(9) 0.0033(9)
N4 0.0396(11) 0.0556(12) 0.0550(12) 0.0078(10) 0.0121(9) 0.0076(9)
N5 0.0550(13) 0.0852(16) 0.0400(11) 0.0040(11) -0.0026(10) -0.0108(12)
N6 0.0375(10) 0.0740(15) 0.0426(11) 0.0013(10) 0.0051(8) -0.0034(10)
N7 0.0333(10) 0.0609(13) 0.0413(11) 0.0008(9) 0.0058(8) -0.0035(9)
N8 0.0365(10) 0.0546(12) 0.0462(11) -0.0023(9) 0.0059(8) -0.0030(9)
C1 0.097(2) 0.0489(17) 0.081(2) 0.0093(14) 0.0072(18) -0.0153(16)
C2 0.0662(19) 0.0619(19) 0.101(3) 0.0180(17) -0.0034(17) 0.0081(15)
C3 0.0475(14) 0.0450(14) 0.0502(14) -0.0025(10) 0.0103(11) -0.0027(11)
C4 0.0387(12) 0.0511(14) 0.0444(13) 0.0048(10) 0.0093(10) 0.0032(11)
C5 0.0386(12) 0.0558(15) 0.0491(13) 0.0148(12) 0.0070(10) -0.0016(11)
C6 0.0559(16) 0.0649(19) 0.081(2) 0.0063(15) 0.0015(14) -0.0028(14)
C7 0.0474(17) 0.090(3) 0.121(3) 0.019(2) -0.0177(18) -0.0130(18)
C8 0.0380(16) 0.103(3) 0.114(3) 0.050(2) -0.0011(17) 0.0015(18)
C9 0.0514(17) 0.086(2) 0.080(2) 0.0309(17) 0.0199(15) 0.0213(16)
C10 0.0442(14) 0.0675(17) 0.0554(15) 0.0135(13) 0.0111(11) 0.0069(13)
C11 0.0418(13) 0.0542(14) 0.0487(14) 0.0100(11) 0.0105(10) 0.0037(11)
C12 0.0465(15) 0.078(2) 0.084(2) 0.0305(16) 0.0195(14) 0.0038(14)
C13 0.068(2) 0.0698(19) 0.091(2) 0.0359(17) 0.0200(17) 0.0031(16)
C14 0.0672(19) 0.0685(19) 0.080(2) 0.0290(16) 0.0170(16) 0.0180(15)
C15 0.0470(15) 0.0698(19) 0.0704(17) 0.0126(14) 0.0126(12) 0.0127(13)
C16 0.093(2) 0.107(3) 0.0424(16) -0.0063(15) 0.0000(15) -0.0266(19)
C17 0.0511(17) 0.114(3) 0.0660(19) 0.0190(18) -0.0088(14) -0.0071(17)
C18 0.0458(14) 0.0674(16) 0.0406(13) 0.0020(12) 0.0062(10) -0.0118(12)
C19 0.0363(12) 0.0552(14) 0.0419(13) -0.0040(10) 0.0092(10) -0.0023(10)
C20 0.0366(12) 0.0605(15) 0.0503(14) -0.0105(12) 0.0059(10) 0.0000(11)
C21 0.0580(17) 0.0665(18) 0.0770(19) -0.0074(15) 0.0105(14) 0.0065(14)
C22 0.063(2) 0.086(2) 0.105(3) -0.027(2) -0.0037(18) 0.0277(18)
C23 0.0385(16) 0.122(3) 0.114(3) -0.052(3) 0.0150(19) -0.0002(18)
C24 0.0469(17) 0.112(3) 0.089(2) -0.027(2) 0.0287(16) -0.0175(18)
C25 0.0408(13) 0.084(2) 0.0613(16) -0.0050(14) 0.0151(12) -0.0051(13)
C26 0.0393(12) 0.0485(13) 0.0410(12) -0.0020(10) 0.0099(9) -0.0076(10)
C27 0.0420(13) 0.0687(16) 0.0516(15) -0.0141(12) 0.0108(11) -0.0091(12)
C28 0.0543(16) 0.0821(19) 0.0477(15) -0.0175(13) 0.0083(12) -0.0213(15)
C29 0.0552(16) 0.081(2) 0.0508(16) -0.0075(13) -0.0049(12) -0.0175(14)
C30 0.0379(13) 0.0672(17) 0.0574(16) -0.0058(13) 0.0002(11) -0.0039(12)

loop_
_atom_type_symbol
_atom_type_description
_atom_type_scat_dispersion_real
_atom_type_scat_dispersion_imag
_atom_type_scat_source
C C 0.0033 0.0016 'International Tables Vol C Tables 4.2.6.8 and 6.1.1.4'
H H 0.0000 0.0000 'International Tables Vol C Tables 4.2.6.8 and 6.1.1.4'
N N 0.0061 0.0033 'International Tables Vol C Tables 4.2.6.8 and 6.1.1.4'
O O 0.0106 0.0060 'International Tables Vol C Tables 4.2.6.8 and 6.1.1.4'
S S 0.1246 0.1234 'International Tables Vol C Tables 4.2.6.8 and 6.1.1.4'
Cl Cl 0.1484 0.1585 'International Tables Vol C Tables 4.2.6.8 and 6.1.1.4'
Zn Zn 0.2839 1.4301 'International Tables Vol C Tables 4.2.6.8 and 6.1.1.4'

loop_
_geom_angle_atom_site_label_1
_geom_angle_atom_site_label_2
_geom_angle_atom_site_label_3
_geom_angle
N7 Zn1 N3 161.11(8)
N7 Zn1 N4 93.77(7)
N3 Zn1 N4 73.99(7)
N7 Zn1 N8 73.91(7)
N3 Zn1 N8 91.62(7)
N4 Zn1 N8 90.90(7)
N7 Zn1 S1 111.35(6)
N3 Zn1 S1 79.53(6)
N4 Zn1 S1 153.47(5)
N8 Zn1 S1 88.16(6)
N7 Zn1 S2 79.71(5)
N3 Zn1 S2 113.81(6)
N4 Zn1 S2 89.54(6)
N8 Zn1 S2 153.59(5)
S1 Zn1 S2 102.82(3)
C3 S1 Zn1 96.23(8)
C18 S2 Zn1 95.62(9)
C3 N1 C1 123.3(2)
C3 N1 C2 120.2(2)
C1 N1 C2 116.3(2)
C3 N2 N3 113.90(19)
C4 N3 N2 117.61(19)
C4 N3 Zn1 119.37(16)
N2 N3 Zn1 122.78(14)
C15 N4 C11 118.8(2)
C15 N4 Zn1 125.78(17)
C11 N4 Zn1 114.69(16)
C18 N5 C16 122.8(3)
C18 N5 C17 119.8(2)
C16 N5 C17 117.2(2)
C18 N6 N7 114.7(2)
C19 N7 N6 117.46(19)
C19 N7 Zn1 119.12(15)
N6 N7 Zn1 122.93(15)
C30 N8 C26 118.8(2)
C30 N8 Zn1 127.41(17)
C26 N8 Zn1 113.77(14)
N1 C1 H1A 109.5
N1 C1 H1B 109.5
H1A C1 H1B 109.5
N1 C1 H1C 109.5
H1A C1 H1C 109.5
H1B C1 H1C 109.5
N1 C2 H2B 109.5
N1 C2 H2C 109.5
H2B C2 H2C 109.5
N1 C2 H2D 109.5
H2B C2 H2D 109.5
H2C C2 H2D 109.5
N2 C3 N1 113.5(2)
N2 C3 S1 127.04(19)
N1 C3 S1 119.41(19)
N3 C4 C11 115.7(2)
N3 C4 C5 124.3(2)
C11 C4 C5 120.0(2)
C6 C5 C10 118.5(2)
C6 C5 C4 121.0(2)
C10 C5 C4 120.4(2)
C5 C6 C7 120.5(3)
C5 C6 H6B 119.7
C7 C6 H6B 119.7
C8 C7 C6 120.8(3)
C8 C7 H7A 119.6
C6 C7 H7A 119.6
C9 C8 C7 119.4(3)
C9 C8 H8A 120.3
C7 C8 H8A 120.3
C8 C9 C10 120.7(3)
C8 C9 H9A 119.6
C10 C9 H9A 119.6
C5 C10 C9 119.9(3)
C5 C10 H10A 120.0
C9 C10 H10A 120.0
N4 C11 C12 120.8(2)
N4 C11 C4 115.7(2)
C12 C11 C4 123.5(2)
C11 C12 C13 119.7(3)
C11 C12 H12A 120.2
C13 C12 H12A 120.2
C14 C13 C12 118.9(3)
C14 C13 H13A 120.5
C12 C13 H13A 120.5
C13 C14 C15 118.4(3)
C13 C14 H14A 120.8
C15 C14 H14A 120.8
N4 C15 C14 123.4(3)
N4 C15 H15A 118.3
C14 C15 H15A 118.3
N5 C16 H16A 109.5
N5 C16 H16B 109.5
H16A C16 H16B 109.5
N5 C16 H16C 109.5
H16A C16 H16C 109.5
H16B C16 H16C 109.5
N5 C17 H17A 109.5
N5 C17 H17B 109.5
H17A C17 H17B 109.5
N5 C17 H17C 109.5
H17A C17 H17C 109.5
H17B C17 H17C 109.5
N6 C18 N5 113.0(2)
N6 C18 S2 126.95(19)
N5 C18 S2 120.0(2)
N7 C19 C26 116.06(19)
N7 C19 C20 123.8(2)
C26 C19 C20 120.1(2)
C25 C20 C21 118.9(2)
C25 C20 C19 119.4(2)
C21 C20 C19 121.7(2)
C20 C21 C22 120.6(3)
C20 C21 H21A 119.7
C22 C21 H21A 119.7
C23 C22 C21 119.3(3)
C23 C22 H22A 120.4
C21 C22 H22A 120.4
C24 C23 C22 120.6(3)
C24 C23 H23A 119.7
C22 C23 H23A 119.7
C23 C24 C25 119.9(3)
C23 C24 H24A 120.0
C25 C24 H24A 120.0
C20 C25 C24 120.7(3)
C20 C25 H25A 119.6
C24 C25 H25A 119.6
N8 C26 C27 120.6(2)
N8 C26 C19 116.4(2)
C27 C26 C19 123.0(2)
C28 C27 C26 119.8(2)
C28 C27 H27A 120.1
C26 C27 H27A 120.1
C29 C28 C27 119.0(2)
C29 C28 H28A 120.5
C27 C28 H28A 120.5
C28 C29 C30 118.3(2)
C28 C29 H29A 120.8
C30 C29 H29A 120.8
N8 C30 C29 123.4(2)
N8 C30 H30A 118.3
C29 C30 H30A 118.3

loop_
_geom_bond_atom_site_label_1
_geom_bond_atom_site_label_2
_geom_bond_distance
Zn1 N7 2.1332(19)
Zn1 N3 2.1441(19)
Zn1 N4 2.213(2)
Zn1 N8 2.2455(19)
Zn1 S1 2.4331(8)
Zn1 S2 2.4371(8)
S1 C3 1.719(3)
S2 C18 1.725(3)
N1 C3 1.347(3)
N1 C1 1.453(4)
N1 C2 1.455(4)
N2 C3 1.344(3)
N2 N3 1.367(3)
N3 C4 1.289(3)
N4 C15 1.332(3)
N4 C11 1.341(3)
N5 C18 1.344(3)
N5 C16 1.442(4)
N5 C17 1.460(4)
N6 C18 1.333(3)
N6 N7 1.348(3)
N7 C19 1.299(3)
N8 C30 1.327(3)
N8 C26 1.340(3)
C1 H1A 0.9600
C1 H1B 0.9600
C1 H1C 0.9600
C2 H2B 0.9600
C2 H2C 0.9600
C2 H2D 0.9600
C4 C11 1.478(3)
C4 C5 1.489(3)
C5 C6 1.374(4)
C5 C10 1.382(4)
C6 C7 1.378(4)
C6 H6B 0.9300
C7 C8 1.358(5)
C7 H7A 0.9300
C8 C9 1.357(5)
C8 H8A 0.9300
C9 C10 1.386(4)
C9 H9A 0.9300
C10 H10A 0.9300
C11 C12 1.378(4)
C12 C13 1.391(4)
C12 H12A 0.9300
C13 C14 1.362(4)
C13 H13A 0.9300
C14 C15 1.370(4)
C14 H14A 0.9300
C15 H15A 0.9300
C16 H16A 0.9600
C16 H16B 0.9600
C16 H16C 0.9600
C17 H17A 0.9600
C17 H17B 0.9600
C17 H17C 0.9600
C19 C26 1.464(3)
C19 C20 1.491(3)
C20 C25 1.377(4)
C20 C21 1.380(4)
C21 C22 1.387(4)
C21 H21A 0.9300
C22 C23 1.381(5)
C22 H22A 0.9300
C23 C24 1.359(5)
C23 H23A 0.9300
C24 C25 1.384(4)
C24 H24A 0.9300
C25 H25A 0.9300
C26 C27 1.384(3)
C27 C28 1.375(4)
C27 H27A 0.9300
C28 C29 1.368(4)
C28 H28A 0.9300
C29 C30 1.369(4)
C29 H29A 0.9300
C30 H30A 0.9300
